data_7131876
loop_
_publ_author_name
'Demakov, Pavel A.'
'Dybtsev, Danil N.'
'Fedin, Vladimir P.'

_publ_section_title
;
 Diastereoselective guest-shape dependent [2+2]-photodimerization of
 2-cyclopenten-1-one trapped within a metal-organic framework.
;
_journal_name_full 'Chemical communications (Cambridge, England)'
_journal_paper_doi 10.1039/d3cc02162a
_journal_year 2023
_chemical_formula_sum 'C60 H56 Eu2 N2 O20 S6'
_chemical_formula_weight 1621.34
_space_group_crystal_system triclinic
_space_group_IT_number 2
_space_group_name_Hall '-P 1'
_space_group_name_H-M_alt 'P -1'
_atom_sites_solution_hydrogens geom
_atom_sites_solution_primary dual
_atom_sites_solution_secondary difmap
_audit_creation_method SHELXL-2018/3
_audit_update_record
;
2023-06-02 deposited with the CCDC.	2023-06-19 downloaded from the CCDC.
;
_cell_angle_alpha 99.941(3)
_cell_angle_beta 100.886(3)
_cell_angle_gamma 108.091(3)
_cell_formula_units_Z 1
_cell_length_a 11.4544(4)
_cell_length_b 12.0514(4)
_cell_length_c 13.0101(4)
_cell_measurement_reflns_used 7685
_cell_measurement_temperature 150(2)
_cell_measurement_theta_max 28.74
_cell_measurement_theta_min 2.68
_cell_volume 1624.16(10)
_computing_cell_refinement 'CrysAlisPro 1.171.41.110a (Rigaku OD, 2021)'
_computing_data_collection 'CrysAlisPro 1.171.41.110a (Rigaku OD, 2021)'
_computing_data_reduction 'CrysAlisPro 1.171.41.110a (Rigaku OD, 2021)'
_computing_molecular_graphics 'ShelXle (H\"ubschle, 2011)'
_computing_publication_material 'CIFTAB (Sheldrick, 2015)'
_computing_structure_refinement 'SHELXL-2018/3 (Sheldrick, 2018)'
_computing_structure_solution 'SHELXT-2018 (Sheldrick, 2015)'
_diffrn_ambient_temperature 150(2)
_diffrn_detector 'CCD plate'
_diffrn_detector_area_resol_mean 10.6
_diffrn_detector_type AtlasS2
_diffrn_measured_fraction_theta_full 1.000
_diffrn_measured_fraction_theta_max 1.000
_diffrn_measurement_device 'four-circle diffractometer'
_diffrn_measurement_device_type 'New Xcalibur, AtlasS2'
_diffrn_measurement_method '\w scans'
_diffrn_radiation_monochromator graphite
_diffrn_radiation_probe x-ray
_diffrn_radiation_source 'fine-focus sealed tube'
_diffrn_radiation_type MoK\a
_diffrn_radiation_wavelength 0.71073
_diffrn_reflns_av_R_equivalents 0.0223
_diffrn_reflns_av_unetI/netI 0.0376
_diffrn_reflns_Laue_measured_fraction_full 1.000
_diffrn_reflns_Laue_measured_fraction_max 1.000
_diffrn_reflns_limit_h_max 13
_diffrn_reflns_limit_h_min -13
_diffrn_reflns_limit_k_max 13
_diffrn_reflns_limit_k_min -14
_diffrn_reflns_limit_l_max 15
_diffrn_reflns_limit_l_min -14
_diffrn_reflns_number 12730
_diffrn_reflns_point_group_measured_fraction_full 1.000
_diffrn_reflns_point_group_measured_fraction_max 1.000
_diffrn_reflns_theta_full 25.24
_diffrn_reflns_theta_max 25.35
_diffrn_reflns_theta_min 1.84
_diffrn_source 'sealed X-ray tube'
_exptl_absorpt_coefficient_mu 2.180
_exptl_absorpt_correction_T_max 1.00000
_exptl_absorpt_correction_T_min 0.99181
_exptl_absorpt_correction_type multi-scan
_exptl_absorpt_process_details
;
CrysAlisPro 1.171.41.110a (Rigaku Oxford Diffraction, 2021)
Empirical absorption correction using spherical harmonics,
implemented in SCALE3 ABSPACK scaling algorithm.
;
_exptl_crystal_colour colorless
_exptl_crystal_density_diffrn 1.658
_exptl_crystal_description prism
_exptl_crystal_F_000 812
_exptl_crystal_size_max 0.27
_exptl_crystal_size_mid 0.25
_exptl_crystal_size_min 0.13
_refine_diff_density_max 1.102
_refine_diff_density_min -0.757
_refine_diff_density_rms 0.112
_refine_ls_extinction_method none
_refine_ls_goodness_of_fit_ref 1.093
_refine_ls_hydrogen_treatment constr
_refine_ls_matrix_type full
_refine_ls_number_parameters 538
_refine_ls_number_reflns 5946
_refine_ls_number_restraints 666
_refine_ls_restrained_S_all 1.114
_refine_ls_R_factor_all 0.0432
_refine_ls_R_factor_gt 0.0353
_refine_ls_shift/su_max 0.000
_refine_ls_shift/su_mean 0.000
_refine_ls_structure_factor_coef Fsqd
_refine_ls_weighting_details 'w=1/[\s^2^(Fo^2^)+(0.0477P)^2^+2.6262P] where P=(Fo^2^+2Fc^2^)/3'
_refine_ls_weighting_scheme calc
_refine_ls_wR_factor_gt 0.0890
_refine_ls_wR_factor_ref 0.0925
_reflns_Friedel_coverage 0.000
_reflns_number_gt 5267
_reflns_number_total 5946
_reflns_threshold_expression 'I > 2\s(I)'
_cod_data_source_file d3cc02162a2.cif
_cod_data_source_block dp678-2-cpo2_auto
_cod_database_code 7131876
_shelx_shelxl_version_number 2018/3
_shelx_space_group_comment
;
The symmetry employed for this shelxl refinement is uniquely defined
by the following loop, which should always be used as a source of
symmetry information in preference to the above space-group names.
They are only intended as comments.
;
_shelx_estimated_absorpt_t_min 0.591
_shelx_estimated_absorpt_t_max 0.765

loop_
_space_group_symop_operation_xyz
'x, y, z'
'-x, -y, -z'

loop_
_atom_site_label
_atom_site_type_symbol
_atom_site_fract_x
_atom_site_fract_y
_atom_site_fract_z
_atom_site_U_iso_or_equiv
_atom_site_adp_type
_atom_site_occupancy
_atom_site_site_symmetry_order
_atom_site_calc_flag
_atom_site_refinement_flags_posn
_atom_site_refinement_flags_adp
_atom_site_refinement_flags_occupancy
_atom_site_disorder_assembly
_atom_site_disorder_group
Eu1 Eu 0.31075(2) 0.46342(2) 0.45891(2) 0.02327(9) Uani 1 1 d . . . . .
O1M O 0.1273(4) 0.3605(4) 0.5183(3) 0.0542(10) Uani 1 1 d D U . . .
C1M C 0.0897(8) 0.2967(8) 0.5754(6) 0.078(2) Uani 0.784(5) 1 d D U P A 1
C2M C -0.0054(12) 0.2985(12) 0.6392(10) 0.108(3) Uani 0.784(5) 1 d D U P A 1
H2M H -0.055068 0.348686 0.638430 0.129 Uiso 0.784(5) 1 calc R U P A 1
C3M C -0.0087(12) 0.2114(11) 0.7016(10) 0.109(3) Uani 0.784(5) 1 d D U P A 1
H3M H -0.049716 0.202528 0.758256 0.131 Uiso 0.784(5) 1 calc R U P A 1
C4M C 0.0577(12) 0.1432(11) 0.6650(10) 0.111(3) Uani 0.784(5) 1 d D U P A 1
H4M1 H -0.000830 0.060064 0.627786 0.133 Uiso 0.784(5) 1 calc R U P A 1
H4M2 H 0.121294 0.139569 0.726228 0.133 Uiso 0.784(5) 1 calc R U P A 1
C5M C 0.1178(13) 0.1971(10) 0.5938(10) 0.110(3) Uani 0.784(5) 1 d D U P A 1
H5M1 H 0.210842 0.221740 0.622811 0.132 Uiso 0.784(5) 1 calc R U P A 1
H5M2 H 0.093013 0.136881 0.523978 0.132 Uiso 0.784(5) 1 calc R U P A 1
C1M' C 0.058(3) 0.2715(18) 0.4718(19) 0.082(4) Uani 0.216(5) 1 d D U P A 2
H1M' H 0.063971 0.246274 0.400129 0.099 Uiso 0.216(5) 1 calc R U P A 2
N1M' N -0.024(2) 0.2009(17) 0.500(2) 0.105(3) Uani 0.216(5) 1 d D U P A 2
C2M' C 0.023(4) 0.223(3) 0.614(2) 0.097(3) Uani 0.216(5) 1 d D U P A 2
H2MA H -0.048334 0.197350 0.646411 0.145 Uiso 0.216(5) 1 calc R U P A 2
H2MB H 0.071604 0.308776 0.645163 0.145 Uiso 0.216(5) 1 calc R U P A 2
H2MC H 0.078859 0.176634 0.629524 0.145 Uiso 0.216(5) 1 calc R U P A 2
C3M' C -0.145(3) 0.109(3) 0.446(3) 0.117(7) Uani 0.216(5) 1 d D U P A 2
H3MA H -0.206127 0.114922 0.488544 0.175 Uiso 0.216(5) 1 calc R U P A 2
H3MB H -0.136991 0.029565 0.439595 0.175 Uiso 0.216(5) 1 calc R U P A 2
H3MC H -0.175053 0.119478 0.374144 0.175 Uiso 0.216(5) 1 calc R U P A 2
O2M O 0.2521(5) 0.6153(4) 0.5623(4) 0.0652(12) Uani 1 1 d D U . . .
C6M C 0.2118(12) 0.6592(9) 0.6210(8) 0.077(2) Uani 0.784(5) 1 d D U P A 1
H6M H 0.123276 0.615482 0.606188 0.092 Uiso 0.784(5) 1 calc R U P A 1
N2M N 0.2429(10) 0.7444(9) 0.6978(8) 0.103(2) Uani 0.784(5) 1 d D U P A 1
C7M C 0.3783(12) 0.7740(14) 0.7383(11) 0.117(3) Uani 0.784(5) 1 d D U P A 1
H7MA H 0.414956 0.852951 0.790147 0.175 Uiso 0.784(5) 1 calc DR U P A 1
H7MB H 0.418263 0.776354 0.677967 0.175 Uiso 0.784(5) 1 calc R U P A 1
H7MC H 0.393520 0.712715 0.774052 0.175 Uiso 0.784(5) 1 calc R U P A 1
C8M C 0.1859(13) 0.8149(12) 0.7548(12) 0.125(3) Uani 0.784(5) 1 d D U P A 1
H8MA H 0.252333 0.884397 0.807587 0.187 Uiso 0.784(5) 1 calc DR U P A 1
H8MB H 0.131737 0.765926 0.792499 0.187 Uiso 0.784(5) 1 calc R U P A 1
H8MC H 0.134181 0.843017 0.703822 0.187 Uiso 0.784(5) 1 calc R U P A 1
C6M' C 0.287(4) 0.686(3) 0.658(3) 0.091(3) Uani 0.216(5) 1 d D U P A 2
C7M' C 0.391(4) 0.802(3) 0.721(3) 0.106(4) Uani 0.216(5) 1 d D U P A 2
H7M' H 0.465066 0.844798 0.701194 0.128 Uiso 0.216(5) 1 calc R U P A 2
C8M' C 0.354(3) 0.834(3) 0.816(3) 0.108(4) Uani 0.216(5) 1 d D U P A 2
H8M' H 0.400358 0.903773 0.872831 0.130 Uiso 0.216(5) 1 calc R U P A 2
C9M' C 0.240(3) 0.749(3) 0.815(3) 0.106(4) Uani 0.216(5) 1 d D U P A 2
H9M1 H 0.251688 0.713029 0.877886 0.127 Uiso 0.216(5) 1 calc R U P A 2
H9M2 H 0.175414 0.786947 0.820480 0.127 Uiso 0.216(5) 1 calc R U P A 2
C10' C 0.201(3) 0.661(3) 0.720(3) 0.103(4) Uani 0.216(5) 1 d D U P A 2
H10A H 0.116518 0.656164 0.678811 0.124 Uiso 0.216(5) 1 calc R U P A 2
H10B H 0.191691 0.581947 0.736304 0.124 Uiso 0.216(5) 1 calc R U P A 2
O11 O 0.2390(4) 0.5804(3) 0.3379(3) 0.0435(10) Uani 1 1 d . U . . .
C11 C 0.1556(5) 0.4851(4) 0.2747(4) 0.0349(11) Uani 1 1 d . U . . .
O12 O 0.1278(4) 0.3860(3) 0.3004(3) 0.0391(8) Uani 1 1 d . U . . .
C12 C 0.0934(5) 0.4912(4) 0.1665(4) 0.0357(11) Uani 1 1 d . U . . .
S11 S 0.1281(6) 0.6252(4) 0.1339(5) 0.0554(12) Uani 0.5 1 d . U P B 1
C15 C -0.008(2) 0.6045(15) -0.083(2) 0.040(4) Uani 0.5 1 d . U P B 1
H15 H 0.021576 0.686191 -0.086855 0.048 Uiso 0.5 1 calc R U P B 1
C13 C 0.103(2) 0.5866(15) 0.1322(19) 0.046(3) Uani 0.5 1 d . U P B 2
H13 H 0.149826 0.665751 0.176045 0.055 Uiso 0.5 1 calc R U P B 2
S12 S 0.0105(7) 0.6403(4) -0.0756(5) 0.0459(12) Uani 0.5 1 d . U P B 2
C14 C 0.0321(6) 0.5605(5) 0.0148(4) 0.0412(12) Uani 1 1 d . U . . .
O21 O 0.5021(3) 0.6280(3) 0.5059(2) 0.0299(7) Uani 1 1 d . U . . .
C21 C 0.5890(5) 0.7320(4) 0.5349(3) 0.0280(10) Uani 1 1 d . U . . .
O22 O 0.7025(3) 0.7474(3) 0.5714(3) 0.0321(7) Uani 1 1 d . U . . .
C22 C 0.5520(5) 0.8372(4) 0.5230(4) 0.0316(11) Uani 1 1 d . U . . .
C23 C 0.4357(5) 0.8375(4) 0.4748(4) 0.0357(11) Uani 1 1 d . U . . .
H23 H 0.361575 0.767388 0.444461 0.043 Uiso 1 1 calc R U . . .
C24 C 0.4405(5) 0.9563(4) 0.4760(4) 0.0342(11) Uani 1 1 d . U . . .
S22 S 0.33150(13) 1.02027(10) 0.43017(11) 0.0402(3) Uani 1 1 d . U . . .
O31 O 0.3988(3) 0.4435(3) 0.3069(2) 0.0333(8) Uani 1 1 d . U . . .
C31 C 0.5040(5) 0.4872(4) 0.2881(4) 0.0326(11) Uani 1 1 d . U . . .
O32 O 0.6118(3) 0.5285(3) 0.3539(2) 0.0381(8) Uani 1 1 d . U . . .
C32 C 0.5028(5) 0.4904(5) 0.1735(4) 0.0333(11) Uani 1 1 d . U . . .
C33 C 0.3974(8) 0.4620(8) 0.0870(6) 0.0331(16) Uani 0.916(6) 1 d D U P C 1
H33 H 0.311633 0.434829 0.091332 0.040 Uiso 0.916(6) 1 calc R U P C 1
S32 S 0.35450(16) 0.46110(18) -0.13822(11) 0.0402(5) Uani 0.916(6) 1 d D U P C 1
S31 S 0.359(2) 0.435(3) 0.0861(17) 0.033(3) Uani 0.084(6) 1 d D U P C 2
C35 C 0.400(4) 0.465(8) -0.1206(17) 0.041(5) Uani 0.084(6) 1 d D U P C 2
H35 H 0.313591 0.426380 -0.160610 0.049 Uiso 0.084(6) 1 calc R U P C 2
C34 C 0.4352(5) 0.4790(5) -0.0078(4) 0.0355(11) Uani 1 1 d D U . . .
O1G O 0.8204(13) 0.1365(9) 0.8917(14) 0.079(4) Uani 0.63(3) 1 d . U P D 1
O1G' O 0.791(2) 0.1238(18) 0.942(2) 0.084(4) Uani 0.37(3) 1 d . U P D 2
C1G C 0.8482(8) 0.0508(6) 0.9113(6) 0.0694(18) Uani 1 1 d . U . . .
C2G C 0.9818(8) 0.0669(7) 0.9586(6) 0.0733(19) Uani 1 1 d . U . . .
H2G H 1.046463 0.133983 0.941789 0.088 Uiso 1 1 calc R U . . .
C3G C 0.9900(9) -0.0595(7) 0.9226(6) 0.079(2) Uani 1 1 d . U . . .
H3G H 1.061453 -0.058861 0.888595 0.095 Uiso 1 1 calc R U . . .
C4G C 0.8588(9) -0.1381(8) 0.8485(8) 0.101(3) Uani 1 1 d . U . . .
H4GA H 0.861334 -0.147691 0.771964 0.121 Uiso 1 1 calc R U . . .
H4GB H 0.832142 -0.218908 0.863189 0.121 Uiso 1 1 calc R U . . .
C5G C 0.7704(8) -0.0795(7) 0.8695(7) 0.082(2) Uani 1 1 d . U . . .
H5GA H 0.727967 -0.110388 0.923710 0.099 Uiso 1 1 calc R U . . .
H5GB H 0.704728 -0.093453 0.802369 0.099 Uiso 1 1 calc R U . . .
O2G O 0.7477(8) 0.8878(7) 0.1477(6) 0.131(2) Uani 1 1 d . U . . .
C6G C 0.6336(11) 0.8490(10) 0.1478(9) 0.105(3) Uani 1 1 d . U . . .
C7G C 0.5866(10) 0.8383(9) 0.2485(8) 0.099(2) Uani 1 1 d . U . . .
H7GA H 0.617908 0.783491 0.285016 0.119 Uiso 1 1 calc R U . . .
H7GB H 0.614957 0.918062 0.299995 0.119 Uiso 1 1 calc R U . . .
C8G C 0.4489(9) 0.7891(9) 0.2084(7) 0.094(2) Uani 1 1 d . U . . .
H8GA H 0.411610 0.846739 0.239395 0.113 Uiso 1 1 calc R U . . .
H8GB H 0.414025 0.712770 0.229370 0.113 Uiso 1 1 calc R U . . .
C9G C 0.4179(10) 0.7675(8) 0.0905(8) 0.093(2) Uani 1 1 d . U . . .
H9G H 0.334208 0.733613 0.044193 0.112 Uiso 1 1 calc R U . . .
C0G C 0.5270(10) 0.8033(9) 0.0565(9) 0.107(3) Uani 1 1 d . U . . .
H0G H 0.530541 0.798359 -0.016461 0.129 Uiso 1 1 calc R U . . .

loop_
_atom_site_aniso_label
_atom_site_aniso_U_11
_atom_site_aniso_U_22
_atom_site_aniso_U_33
_atom_site_aniso_U_23
_atom_site_aniso_U_13
_atom_site_aniso_U_12
Eu1 0.03634(16) 0.02402(13) 0.01089(12) 0.00414(8) -0.00048(9) 0.01669(10)
O1M 0.052(2) 0.069(3) 0.037(2) 0.0138(19) 0.0114(18) 0.015(2)
C1M 0.082(4) 0.085(4) 0.071(4) 0.031(3) 0.028(3) 0.024(3)
C2M 0.114(5) 0.110(5) 0.103(5) 0.038(4) 0.052(4) 0.026(4)
C3M 0.115(5) 0.108(5) 0.106(5) 0.035(4) 0.060(4) 0.016(4)
C4M 0.107(5) 0.110(5) 0.113(5) 0.048(4) 0.031(5) 0.022(4)
C5M 0.112(5) 0.110(5) 0.105(5) 0.040(4) 0.029(4) 0.029(4)
C1M' 0.084(6) 0.088(6) 0.072(6) 0.026(5) 0.026(5) 0.020(5)
N1M' 0.105(5) 0.105(5) 0.098(5) 0.032(4) 0.031(4) 0.021(4)
C2M' 0.102(5) 0.100(5) 0.094(5) 0.036(4) 0.041(4) 0.027(4)
C3M' 0.114(9) 0.113(9) 0.113(9) 0.028(7) 0.028(7) 0.027(7)
O2M 0.093(3) 0.063(3) 0.058(3) 0.005(2) 0.031(2) 0.051(2)
C6M 0.106(4) 0.072(4) 0.067(4) 0.007(3) 0.053(4) 0.037(4)
N2M 0.115(4) 0.102(4) 0.086(4) 0.003(3) 0.059(3) 0.021(3)
C7M 0.117(5) 0.124(5) 0.094(5) 0.024(4) 0.030(4) 0.021(4)
C8M 0.125(5) 0.120(5) 0.115(5) -0.005(4) 0.052(4) 0.030(4)
C6M' 0.104(5) 0.091(5) 0.081(5) 0.012(4) 0.043(4) 0.032(4)
C7M' 0.110(6) 0.110(6) 0.091(6) 0.019(5) 0.041(5) 0.021(5)
C8M' 0.113(5) 0.109(5) 0.096(5) 0.010(5) 0.042(5) 0.030(5)
C9M' 0.114(6) 0.106(6) 0.094(6) 0.006(5) 0.049(5) 0.033(5)
C10' 0.115(5) 0.101(5) 0.091(5) 0.009(5) 0.047(5) 0.030(5)
O11 0.058(2) 0.0267(17) 0.0285(18) -0.0012(14) -0.0241(17) 0.0160(17)
C11 0.041(3) 0.034(2) 0.027(2) 0.003(2) -0.009(2) 0.022(2)
O12 0.045(2) 0.0314(18) 0.0283(18) 0.0102(15) -0.0098(16) 0.0071(16)
C12 0.045(3) 0.030(2) 0.027(2) 0.0068(19) -0.010(2) 0.017(2)
S11 0.072(3) 0.038(2) 0.0351(16) 0.011(2) -0.0246(19) 0.011(2)
C15 0.055(6) 0.022(7) 0.030(5) 0.013(6) -0.014(5) 0.008(6)
C13 0.054(5) 0.034(6) 0.036(5) 0.006(5) -0.008(4) 0.010(5)
S12 0.062(3) 0.020(2) 0.0319(18) 0.0071(18) -0.0283(16) 0.0056(19)
C14 0.050(3) 0.031(2) 0.034(3) 0.008(2) -0.011(2) 0.015(2)
O21 0.045(2) 0.0192(15) 0.0209(16) 0.0028(12) -0.0037(14) 0.0130(14)
C21 0.046(3) 0.021(2) 0.016(2) 0.0050(17) 0.0007(19) 0.015(2)
O22 0.040(2) 0.0280(17) 0.0285(17) 0.0095(14) -0.0002(15) 0.0161(15)
C22 0.044(3) 0.020(2) 0.026(2) 0.0049(18) -0.003(2) 0.013(2)
C23 0.046(3) 0.019(2) 0.034(3) 0.0041(19) -0.008(2) 0.012(2)
C24 0.040(3) 0.024(2) 0.032(2) 0.0040(19) -0.009(2) 0.014(2)
S22 0.0423(8) 0.0198(6) 0.0470(8) 0.0052(5) -0.0140(6) 0.0121(5)
O31 0.043(2) 0.0463(19) 0.0135(15) 0.0103(14) 0.0058(14) 0.0183(17)
C31 0.046(3) 0.040(2) 0.013(2) 0.0061(18) 0.003(2) 0.020(2)
O32 0.041(2) 0.057(2) 0.0129(16) 0.0090(15) 0.0015(15) 0.0164(18)
C32 0.042(3) 0.047(3) 0.012(2) 0.0098(19) 0.0049(19) 0.018(2)
C33 0.039(4) 0.046(4) 0.016(3) 0.016(2) 0.013(3) 0.010(3)
S32 0.0395(10) 0.0671(10) 0.0111(7) 0.0120(7) -0.0006(6) 0.0180(9)
S31 0.037(6) 0.052(6) 0.014(5) 0.013(5) 0.015(5) 0.013(5)
C35 0.041(8) 0.060(7) 0.016(7) 0.012(7) -0.006(7) 0.019(7)
C34 0.039(3) 0.053(3) 0.015(2) 0.0117(19) 0.003(2) 0.017(2)
O1G 0.097(6) 0.049(4) 0.085(7) 0.015(5) -0.011(5) 0.037(4)
O1G' 0.098(7) 0.060(6) 0.084(8) 0.008(7) -0.004(7) 0.039(5)
C1G 0.081(4) 0.050(3) 0.072(4) 0.011(3) -0.007(3) 0.035(3)
C2G 0.083(5) 0.061(4) 0.067(4) 0.019(3) 0.008(4) 0.020(3)
C3G 0.091(5) 0.082(4) 0.062(4) -0.002(3) 0.013(4) 0.043(4)
C4G 0.107(5) 0.071(4) 0.091(5) -0.024(4) -0.034(4) 0.046(4)
C5G 0.085(5) 0.063(4) 0.079(4) 0.016(3) -0.014(4) 0.022(4)
O2G 0.101(5) 0.142(6) 0.129(5) 0.039(5) 0.037(4) 0.008(4)
C6G 0.095(5) 0.107(5) 0.105(5) 0.028(4) 0.038(4) 0.019(5)
C7G 0.100(5) 0.103(5) 0.096(5) 0.030(4) 0.039(5) 0.025(5)
C8G 0.103(5) 0.097(5) 0.081(5) 0.021(4) 0.023(4) 0.034(4)
C9G 0.102(6) 0.097(5) 0.083(5) 0.014(4) 0.031(4) 0.039(5)
C0G 0.104(6) 0.112(6) 0.098(6) 0.013(5) 0.028(5) 0.031(5)

loop_
_atom_type_symbol
_atom_type_description
_atom_type_scat_dispersion_real
_atom_type_scat_dispersion_imag
_atom_type_scat_source
C C 0.0033 0.0016 'International Tables Vol C Tables 4.2.6.8 and 6.1.1.4'
H H 0.0000 0.0000 'International Tables Vol C Tables 4.2.6.8 and 6.1.1.4'
N N 0.0061 0.0033 'International Tables Vol C Tables 4.2.6.8 and 6.1.1.4'
O O 0.0106 0.0060 'International Tables Vol C Tables 4.2.6.8 and 6.1.1.4'
S S 0.1246 0.1234 'International Tables Vol C Tables 4.2.6.8 and 6.1.1.4'
Eu Eu -0.1578 3.6682 'International Tables Vol C Tables 4.2.6.8 and 6.1.1.4'

loop_
_geom_angle_atom_site_label_1
_geom_angle_atom_site_label_2
_geom_angle_atom_site_label_3
_geom_angle
_geom_angle_site_symmetry_1
_geom_angle_site_symmetry_3
_geom_angle_publ_flag
O21 Eu1 O31 74.77(11) . . ?
O21 Eu1 O32 79.13(12) . 2_666 ?
O31 Eu1 O32 132.79(12) . 2_666 ?
O21 Eu1 O2M 79.70(15) . . ?
O31 Eu1 O2M 136.82(14) . . ?
O32 Eu1 O2M 73.39(14) 2_666 . ?
O21 Eu1 O1M 145.25(12) . . ?
O31 Eu1 O1M 139.96(13) . . ?
O32 Eu1 O1M 73.59(13) 2_666 . ?
O2M Eu1 O1M 72.23(16) . . ?
O21 Eu1 O12 132.53(11) . . ?
O31 Eu1 O12 74.88(12) . . ?
O32 Eu1 O12 146.59(13) 2_666 . ?
O2M Eu1 O12 99.08(15) . . ?
O1M Eu1 O12 73.14(13) . . ?
O21 Eu1 O22 123.89(11) . 2_666 ?
O31 Eu1 O22 78.65(11) . 2_666 ?
O32 Eu1 O22 84.43(12) 2_666 2_666 ?
O2M Eu1 O22 144.17(14) . 2_666 ?
O1M Eu1 O22 74.70(13) . 2_666 ?
O12 Eu1 O22 84.07(11) . 2_666 ?
O21 Eu1 O11 82.92(11) . . ?
O31 Eu1 O11 71.79(12) . . ?
O32 Eu1 O11 142.35(12) 2_666 . ?
O2M Eu1 O11 70.98(14) . . ?
O1M Eu1 O11 106.10(14) . . ?
O12 Eu1 O11 53.19(11) . . ?
O22 Eu1 O11 132.62(11) 2_666 . ?
O21 Eu1 O21 73.98(10) . 2_666 ?
O31 Eu1 O21 68.35(10) . 2_666 ?
O32 Eu1 O21 66.94(11) 2_666 2_666 ?
O2M Eu1 O21 135.53(13) . 2_666 ?
O1M Eu1 O21 113.06(13) . 2_666 ?
O12 Eu1 O21 125.13(11) . 2_666 ?
O22 Eu1 O21 50.33(10) 2_666 2_666 ?
O11 Eu1 O21 137.82(12) . 2_666 ?
O21 Eu1 C11 107.14(13) . . ?
O31 Eu1 C11 68.57(14) . . ?
O32 Eu1 C11 158.17(14) 2_666 . ?
O2M Eu1 C11 86.97(15) . . ?
O1M Eu1 C11 91.65(15) . . ?
O12 Eu1 C11 26.61(13) . . ?
O22 Eu1 C11 107.52(12) 2_666 . ?
O11 Eu1 C11 26.84(13) . . ?
O21 Eu1 C11 134.72(12) 2_666 . ?
O21 Eu1 C21 99.68(13) . 2_666 ?
O31 Eu1 C21 73.41(12) . 2_666 ?
O32 Eu1 C21 73.10(12) 2_666 2_666 ?
O2M Eu1 C21 145.96(14) . 2_666 ?
O1M Eu1 C21 92.65(15) . 2_666 ?
O12 Eu1 C21 105.52(12) . 2_666 ?
O22 Eu1 C21 24.66(12) 2_666 2_666 ?
O11 Eu1 C21 143.03(12) . 2_666 ?
O21 Eu1 C21 25.76(12) 2_666 2_666 ?
C11 Eu1 C21 124.65(13) . 2_666 ?
O21 Eu1 C1M' 162.1(4) . . ?
O31 Eu1 C1M' 122.8(4) . . ?
O32 Eu1 C1M' 85.3(5) 2_666 . ?
O2M Eu1 C1M' 87.5(6) . . ?
O1M Eu1 C1M' 17.3(4) . . ?
O12 Eu1 C1M' 61.6(5) . . ?
O22 Eu1 C1M' 62.5(6) 2_666 . ?
O11 Eu1 C1M' 104.7(6) . . ?
O21 Eu1 C1M' 108.0(7) 2_666 . ?
C11 Eu1 C1M' 84.3(6) . . ?
C21 Eu1 C1M' 84.0(7) 2_666 . ?
C1M' O1M Eu1 121.8(14) . . ?
C1M O1M Eu1 145.0(5) . . ?
O1M C1M C5M 128.8(10) . . ?
O1M C1M C2M 129.5(10) . . ?
C5M C1M C2M 101.6(10) . . ?
C3M C2M C1M 107.9(12) . . ?
C3M C2M H2M 126.0 . . ?
C1M C2M H2M 126.0 . . ?
C4M C3M C2M 107.7(11) . . ?
C4M C3M H3M 126.1 . . ?
C2M C3M H3M 126.1 . . ?
C3M C4M C5M 107.4(10) . . ?
C3M C4M H4M1 110.2 . . ?
C5M C4M H4M1 110.2 . . ?
C3M C4M H4M2 110.2 . . ?
C5M C4M H4M2 110.2 . . ?
H4M1 C4M H4M2 108.5 . . ?
C1M C5M C4M 114.1(11) . . ?
C1M C5M H5M1 108.7 . . ?
C4M C5M H5M1 108.7 . . ?
C1M C5M H5M2 108.7 . . ?
C4M C5M H5M2 108.7 . . ?
H5M1 C5M H5M2 107.6 . . ?
O1M C1M' N1M' 129(2) . . ?
O1M C1M' Eu1 40.9(10) . . ?
N1M' C1M' Eu1 165.7(17) . . ?
O1M C1M' H1M' 115.5 . . ?
N1M' C1M' H1M' 115.5 . . ?
Eu1 C1M' H1M' 75.7 . . ?
C1M' N1M' C3M' 135.8(18) . . ?
C1M' N1M' C2M' 105.3(15) . . ?
C3M' N1M' C2M' 118.9(17) . . ?
N1M' C2M' H2MA 109.5 . . ?
N1M' C2M' H2MB 109.5 . . ?
H2MA C2M' H2MB 109.5 . . ?
N1M' C2M' H2MC 109.5 . . ?
H2MA C2M' H2MC 109.5 . . ?
H2MB C2M' H2MC 109.5 . . ?
N1M' C3M' H3MA 109.5 . . ?
N1M' C3M' H3MB 109.5 . . ?
H3MA C3M' H3MB 109.5 . . ?
N1M' C3M' H3MC 109.5 . . ?
H3MA C3M' H3MC 109.5 . . ?
H3MB C3M' H3MC 109.5 . . ?
C6M O2M Eu1 160.8(7) . . ?
C6M' O2M Eu1 139.6(19) . . ?
O2M C6M N2M 141.1(13) . . ?
O2M C6M H6M 109.5 . . ?
N2M C6M H6M 109.5 . . ?
C6M N2M C8M 138.8(12) . . ?
C6M N2M C7M 104.1(10) . . ?
C8M N2M C7M 117.1(10) . . ?
N2M C7M H7MA 109.5 . . ?
N2M C7M H7MB 109.5 . . ?
H7MA C7M H7MB 109.5 . . ?
N2M C7M H7MC 109.5 . . ?
H7MA C7M H7MC 109.5 . . ?
H7MB C7M H7MC 109.5 . . ?
N2M C8M H8MA 109.5 . . ?
N2M C8M H8MB 109.5 . . ?
H8MA C8M H8MB 109.5 . . ?
N2M C8M H8MC 109.5 . . ?
H8MA C8M H8MC 109.5 . . ?
H8MB C8M H8MC 109.5 . . ?
O2M C6M' C10' 116(3) . . ?
O2M C6M' C7M' 137(3) . . ?
C10' C6M' C7M' 106(3) . . ?
C8M' C7M' C6M' 104(2) . . ?
C8M' C7M' H7M' 128.1 . . ?
C6M' C7M' H7M' 128.1 . . ?
C9M' C8M' C7M' 111.2(18) . . ?
C9M' C8M' H8M' 124.4 . . ?
C7M' C8M' H8M' 124.4 . . ?
C10' C9M' C8M' 107.7(16) . . ?
C10' C9M' H9M1 110.2 . . ?
C8M' C9M' H9M1 110.2 . . ?
C10' C9M' H9M2 110.2 . . ?
C8M' C9M' H9M2 110.2 . . ?
H9M1 C9M' H9M2 108.5 . . ?
C9M' C10' C6M' 111(2) . . ?
C9M' C10' H10A 109.4 . . ?
C6M' C10' H10A 109.4 . . ?
C9M' C10' H10B 109.4 . . ?
C6M' C10' H10B 109.4 . . ?
H10A C10' H10B 108.0 . . ?
C11 O11 Eu1 91.1(3) . . ?
O12 C11 O11 121.9(4) . . ?
O12 C11 C12 119.8(4) . . ?
O11 C11 C12 118.3(4) . . ?
O12 C11 Eu1 60.8(2) . . ?
O11 C11 Eu1 62.1(2) . . ?
C12 C11 Eu1 168.1(4) . . ?
C11 O12 Eu1 92.6(3) . . ?
C13 C12 C11 127.0(10) . . ?
C15 C12 C11 127.0(10) 2_565 . ?
C15 C12 S11 113.5(10) 2_565 . ?
C11 C12 S11 119.5(4) . . ?
C15 C12 S12 8.3(11) 2_565 2_565 ?
C11 C12 S12 118.8(4) . 2_565 ?
S11 C12 S12 121.7(4) . 2_565 ?
C14 S11 C12 90.2(3) . . ?
C12 C15 C14 110.5(12) 2_565 . ?
C12 C15 H15 124.8 2_565 . ?
C14 C15 H15 124.8 . . ?
C12 C13 C14 113.4(13) . . ?
C12 C13 H13 123.3 . . ?
C14 C13 H13 123.3 . . ?
C14 S12 C12 89.0(3) . 2_565 ?
C14 C14 C15 105.0(9) 2_565 . ?
C14 C14 C13 104.8(8) 2_565 . ?
C14 C14 S11 120.8(6) 2_565 . ?
C15 C14 S11 134.2(8) . . ?
C14 C14 S12 118.2(6) 2_565 . ?
C13 C14 S12 136.9(7) . . ?
C21 O21 Eu1 166.2(3) . . ?
C21 O21 Eu1 87.3(3) . 2_666 ?
Eu1 O21 Eu1 106.02(10) . 2_666 ?
O22 C21 O21 122.3(4) . . ?
O22 C21 C22 119.4(4) . . ?
O21 C21 C22 118.3(4) . . ?
O22 C21 Eu1 55.7(2) . 2_666 ?
O21 C21 Eu1 67.0(2) . 2_666 ?
C22 C21 Eu1 171.7(4) . 2_666 ?
C21 O22 Eu1 99.7(3) . 2_666 ?
C23 C22 C21 128.0(4) . . ?
C23 C22 S22 113.6(3) . 2_676 ?
C21 C22 S22 118.4(4) . 2_676 ?
C22 C23 C24 110.7(4) . . ?
C22 C23 H23 124.7 . . ?
C24 C23 H23 124.7 . . ?
C24 C24 C23 114.1(5) 2_676 . ?
C24 C24 S22 110.9(4) 2_676 . ?
C23 C24 S22 134.9(4) . . ?
C24 S22 C22 90.6(2) . 2_676 ?
C31 O31 Eu1 136.6(3) . . ?
O31 C31 O32 127.8(4) . . ?
O31 C31 C32 116.5(4) . . ?
O32 C31 C32 115.7(5) . . ?
C31 O32 Eu1 134.6(3) . 2_666 ?
C33 C32 C35 98.4(13) . 2_665 ?
C33 C32 C31 127.6(6) . . ?
C35 C32 C31 133.6(12) 2_665 . ?
C35 C32 S31 110.9(12) 2_665 . ?
C31 C32 S31 115.5(6) . . ?
C33 C32 S32 112.8(4) . 2_665 ?
C31 C32 S32 119.6(4) . 2_665 ?
C32 C33 C34 110.8(7) . . ?
C32 C33 H33 124.6 . . ?
C34 C33 H33 124.6 . . ?
C34 S32 C32 90.3(2) . 2_665 ?
C32 S31 C34 86.3(10) . . ?
C34 C35 C32 119(3) . 2_665 ?
C34 C35 H35 120.7 . . ?
C32 C35 H35 120.7 2_665 . ?
C34 C34 C33 113.3(6) 2_665 . ?
C34 C34 C35 98(2) 2_665 . ?
C34 C34 S31 125.0(10) 2_665 . ?
C35 C34 S31 135.6(16) . . ?
C34 C34 S32 112.9(5) 2_665 . ?
C33 C34 S32 133.9(5) . . ?
O1G C1G C2G 120.1(9) . . ?
O1G' C1G C2G 125.2(11) . . ?
O1G C1G C5G 127.9(8) . . ?
O1G' C1G C5G 117.7(13) . . ?
C2G C1G C5G 110.2(6) . . ?
C1G C2G C3G 113.9(7) . 2_757 ?
C1G C2G C3G 104.7(6) . . ?
C3G C2G C3G 90.1(6) 2_757 . ?
C1G C2G H2G 115.1 . . ?
C3G C2G H2G 115.1 2_757 . ?
C3G C2G H2G 115.1 . . ?
C4G C3G C2G 117.8(8) . 2_757 ?
C4G C3G C2G 105.2(6) . . ?
C2G C3G C2G 89.9(6) 2_757 . ?
C4G C3G H3G 113.7 . . ?
C2G C3G H3G 113.7 2_757 . ?
C2G C3G H3G 113.7 . . ?
C5G C4G C3G 107.9(6) . . ?
C5G C4G H4GA 110.1 . . ?
C3G C4G H4GA 110.1 . . ?
C5G C4G H4GB 110.1 . . ?
C3G C4G H4GB 110.1 . . ?
H4GA C4G H4GB 108.4 . . ?
C4G C5G C1G 105.5(7) . . ?
C4G C5G H5GA 110.7 . . ?
C1G C5G H5GA 110.7 . . ?
C4G C5G H5GB 110.7 . . ?
C1G C5G H5GB 110.7 . . ?
H5GA C5G H5GB 108.8 . . ?
O2G C6G C0G 127.0(10) . . ?
O2G C6G C7G 124.3(11) . . ?
C0G C6G C7G 108.6(10) . . ?
C8G C7G C6G 104.1(9) . . ?
C8G C7G H7GA 110.9 . . ?
C6G C7G H7GA 110.9 . . ?
C8G C7G H7GB 110.9 . . ?
C6G C7G H7GB 110.9 . . ?
H7GA C7G H7GB 108.9 . . ?
C7G C8G C9G 107.8(8) . . ?
C7G C8G H8GA 110.1 . . ?
C9G C8G H8GA 110.1 . . ?
C7G C8G H8GB 110.1 . . ?
C9G C8G H8GB 110.1 . . ?
H8GA C8G H8GB 108.5 . . ?
C0G C9G C8G 110.3(10) . . ?
C0G C9G H9G 124.8 . . ?
C8G C9G H9G 124.8 . . ?
C9G C0G C6G 109.1(10) . . ?
C9G C0G H0G 125.5 . . ?
C6G C0G H0G 125.5 . . ?

loop_
_geom_bond_atom_site_label_1
_geom_bond_atom_site_label_2
_geom_bond_distance
_geom_bond_site_symmetry_2
_geom_bond_publ_flag
Eu1 O21 2.343(3) . yes
Eu1 O31 2.393(3) . yes
Eu1 O32 2.403(3) 2_666 yes
Eu1 O2M 2.422(4) . yes
Eu1 O1M 2.424(4) . yes
Eu1 O12 2.450(3) . yes
Eu1 O22 2.454(3) 2_666 yes
Eu1 O11 2.478(3) . yes
Eu1 O21 2.700(3) 2_666 yes
Eu1 C11 2.804(5) . no
Eu1 C21 2.930(4) 2_666 no
Eu1 C1M' 3.146(19) . no
O1M C1M' 1.099(13) . yes
O1M C1M 1.200(10) . yes
C1M C5M 1.382(10) . yes
C1M C2M 1.492(16) . yes
C2M C3M 1.429(17) . yes
C2M H2M 0.9500 . ?
C3M C4M 1.368(11) . yes
C3M H3M 0.9500 . ?
C4M C5M 1.387(10) . yes
C4M H4M1 0.9900 . ?
C4M H4M2 0.9900 . ?
C5M H5M1 0.9900 . ?
C5M H5M2 0.9900 . ?
C1M' N1M' 1.214(15) . yes
C1M' H1M' 0.9500 . ?
N1M' C3M' 1.434(12) . yes
N1M' C2M' 1.435(12) . yes
C2M' H2MA 0.9800 . ?
C2M' H2MB 0.9800 . ?
C2M' H2MC 0.9800 . ?
C3M' H3MA 0.9800 . ?
C3M' H3MB 0.9800 . ?
C3M' H3MC 0.9800 . ?
O2M C6M 1.105(9) . yes
O2M C6M' 1.29(3) . yes
C6M N2M 1.211(12) . yes
C6M H6M 0.9500 . ?
N2M C8M 1.417(10) . yes
N2M C7M 1.447(11) . yes
C7M H7MA 0.9800 . ?
C7M H7MB 0.9800 . ?
C7M H7MC 0.9800 . ?
C8M H8MA 0.9800 . ?
C8M H8MB 0.9800 . ?
C8M H8MC 0.9800 . ?
C6M' C10' 1.381(12) . yes
C6M' C7M' 1.502(19) . yes
C7M' C8M' 1.41(2) . yes
C7M' H7M' 0.9500 . ?
C8M' C9M' 1.380(12) . yes
C8M' H8M' 0.9500 . ?
C9M' C10' 1.380(12) . yes
C9M' H9M1 0.9900 . ?
C9M' H9M2 0.9900 . ?
C10' H10A 0.9900 . ?
C10' H10B 0.9900 . ?
O11 C11 1.266(6) . yes
C11 O12 1.258(6) . yes
C11 C12 1.478(6) . yes
C12 C13 1.285(19) . yes
C12 C15 1.39(2) 2_565 yes
C12 S11 1.687(6) . yes
C12 S12 1.725(6) 2_565 yes
S11 C14 1.620(7) . yes
C15 C14 1.51(3) . yes
C15 H15 0.9500 . ?
C13 C14 1.52(2) . yes
C13 H13 0.9500 . ?
S12 C14 1.672(8) . yes
C14 C14 1.359(10) 2_565 yes
O21 C21 1.275(6) . yes
C21 O22 1.240(6) . yes
C21 C22 1.479(6) . yes
C22 C23 1.363(7) . yes
C22 S22 1.735(5) 2_676 yes
C23 C24 1.414(6) . yes
C23 H23 0.9500 . ?
C24 C24 1.385(10) 2_676 yes
C24 S22 1.727(5) . yes
O31 C31 1.245(6) . yes
C31 O32 1.256(6) . yes
C31 C32 1.496(6) . yes
C32 C33 1.392(9) . yes
C32 C35 1.43(4) 2_665 yes
C32 S31 1.68(3) . yes
C32 S32 1.734(5) 2_665 yes
C33 C34 1.409(10) . yes
C33 H33 0.9500 . ?
S32 C34 1.714(5) . yes
S31 C34 1.695(10) . yes
C35 C34 1.412(14) . yes
C35 H35 0.9500 . ?
C34 C34 1.373(10) 2_665 yes
O1G C1G 1.224(12) . yes
O1G' C1G 1.30(2) . yes
C1G C2G 1.476(11) . yes
C1G C5G 1.486(10) . yes
C2G C3G 1.542(10) 2_757 yes
C2G C3G 1.551(10) . yes
C2G H2G 1.0000 . ?
C3G C4G 1.529(11) . yes
C3G H3G 1.0000 . ?
C4G C5G 1.441(12) . yes
C4G H4GA 0.9900 . ?
C4G H4GB 0.9900 . ?
C5G H5GA 0.9900 . ?
C5G H5GB 0.9900 . ?
O2G C6G 1.244(12) . yes
C6G C0G 1.420(14) . yes
C6G C7G 1.518(13) . yes
C7G C8G 1.453(13) . yes
C7G H7GA 0.9900 . ?
C7G H7GB 0.9900 . ?
C8G C9G 1.465(12) . yes
C8G H8GA 0.9900 . ?
C8G H8GB 0.9900 . ?
C9G C0G 1.372(13) . yes
C9G H9G 0.9500 . ?
C0G H0G 0.9500 . ?
